data_2004194
loop_
_publ_author_name
'Yakoubi, A.'
'Kallel, A.'
'Bizid, A.'
'Baklouti, A.'

_publ_section_title
;
 <i>trans</i>-2-Fluorocyclohexyl <i>p</i>-Toluenesulfonate and
 <i>trans</i>-2-Fluorocycloheptyl <i>p</i>-Toluenesulfonate
;
_journal_issue 12
_journal_name_full 'Acta Crystallographica Section C'
_journal_page_first 2705
_journal_page_last 2707
_journal_paper_doi 10.1107/S0108270195008080
_journal_volume 51
_journal_year 1995
_chemical_formula_sum 'C14 H19 F O3 S'
_chemical_formula_weight 286.37
_space_group_IT_number 19
_symmetry_cell_setting orthorhombic
_symmetry_space_group_name_Hall 'P 2ac 2ab'
_symmetry_space_group_name_H-M 'P 21 21 21'
_atom_type_scat_source SHELX76
_cell_angle_alpha 90
_cell_angle_beta 90
_cell_angle_gamma 90
_cell_formula_units_Z 4
_cell_length_a 6.022(1)
_cell_length_b 7.319(1)
_cell_length_c 32.279(5)
_cell_measurement_reflns_used 25
_cell_measurement_temperature 300
_cell_measurement_theta_max 13.6
_cell_measurement_theta_min 4.4
_cell_volume 1422.7(4)
_computing_cell_refinement SDP
_computing_data_collection 'SDP (Enraf-Nonius, 1982)'
_computing_data_reduction SDP
_computing_molecular_graphics 'ORTEPII (Johnson, 1971)'
_computing_publication_material ORTEPII
_computing_structure_refinement 'SHELX76 (Sheldrick, 1976)'
_computing_structure_solution 'MULTAN80 (Main et al., 1980)'
_diffrn_measurement_device 'Enraf-Nonius CAD-4'
_diffrn_measurement_method '\q/2\q scans'
_diffrn_radiation_type MoK\a
_diffrn_radiation_wavelength 0.71073
_diffrn_reflns_av_R_equivalents 0.02
_diffrn_reflns_limit_h_max 6
_diffrn_reflns_limit_h_min -6
_diffrn_reflns_limit_k_max 8
_diffrn_reflns_limit_k_min -8
_diffrn_reflns_limit_l_max 35
_diffrn_reflns_limit_l_min 0
_diffrn_reflns_number 3472
_diffrn_reflns_theta_max 26
_diffrn_standards_decay_% none
_diffrn_standards_interval_count 50
_diffrn_standards_number 3
_exptl_absorpt_coefficient_mu 0.23
_exptl_absorpt_correction_type none
_exptl_crystal_colour white
_exptl_crystal_density_diffrn 1.33
_exptl_crystal_description trapezoidal
_exptl_crystal_size_max 0.35
_exptl_crystal_size_mid 0.15
_exptl_crystal_size_min 0.07
_refine_diff_density_max 0.34
_refine_diff_density_min -0.32
_refine_ls_extinction_method none
_refine_ls_goodness_of_fit_obs 1.6
_refine_ls_hydrogen_treatment refxyz
_refine_ls_number_parameters 194
_refine_ls_number_reflns 819
_refine_ls_R_factor_obs 0.044
_refine_ls_shift/esd_max 0.18
_refine_ls_structure_factor_coef F
_refine_ls_weighting_details 'w = 1.69/[\s^2^(F)+0.00052F^2^]'
_refine_ls_weighting_scheme calc
_refine_ls_wR_factor_obs 0.046
_reflns_number_observed 819
_reflns_number_total 1197
_reflns_observed_criterion I>3\s(I)
_cod_data_source_file ab1200.cif
_cod_data_source_block II
_cod_depositor_comments
;

  Adding _atom_site_type_symbol tag to prevent confusion between Ho and H
  atoms.

  Andrius Merkys
  2013-10-21

The following automatic conversions were performed:

'_refine_ls_weighting_scheme' value ' 1.69/[\s^2^(F)+0.00052F^2^]'
was changed to 'calc'. New tag '_refine_ls_weighting_details' was
created. The value of the new tag was set to 'w =
1.69/[\s^2^(F)+0.00052F^2^]'.

Automatic conversion script
Id: cif_fix_values 3143 2015-03-26 13:38:13Z robertas 
;
_cod_original_cell_volume 1422.7(7)
_cod_database_code 2004194

loop_
_symmetry_equiv_pos_as_xyz
x,y,z
1/2-x,-y,1/2+z
-x,1/2+y,1/2-z
1/2+x,1/2-y,-z

loop_
_atom_site_label
_atom_site_fract_x
_atom_site_fract_y
_atom_site_fract_z
_atom_site_U_iso_or_equiv
_atom_site_type_symbol
F -0.1442(9) 0.4238(6) 0.0957(1) 0.119(4) F
S 0.1995(3) 0.0120(3) 0.1285(1) 0.065(1) S
O1 0.1352(8) 0.2062(6) 0.1442(1) 0.076(3) O
O2 0.0905(9) -0.1231(7) 0.1530(2) 0.086(4) O
O3 0.4350(7) 0.0138(8) 0.1269(2) 0.093(4) O
C0 -0.1610(17) -0.0423(11) -0.0457(3) 0.093(6) C
C1 -0.0989(13) 0.2475(10) 0.1544(2) 0.077(5) C
C2 -0.1385(15) 0.4388(10) 0.1389(2) 0.076(6) C
C3 -0.3578(13) 0.5215(12) 0.1529(2) 0.085(6) C
C4 -0.3555(20) 0.6021(13) 0.1956(3) 0.103(7) C
C5 -0.3466(18) 0.4707(16) 0.2309(3) 0.109(7) C
C6 -0.1713(24) 0.3278(16) 0.2297(3) 0.142(8) C
C7 -0.1403(26) 0.2141(16) 0.1994(3) 0.163(9) C
C61 0.0951(10) 0.0002(8) 0.0777(2) 0.054(3) C
C62 -0.1099(12) -0.0784(9) 0.0706(2) 0.066(5) C
C63 -0.1889(14) -0.0883(10) 0.0309(3) 0.073(5) C
C64 -0.0690(12) -0.0231(9) -0.0025(2) 0.068(5) C
C65 0.1354(13) 0.0556(9) 0.0057(2) 0.055(6) C
C66 0.2189(12) 0.0684(8) 0.0451(2) 0.059(4) C
H11 -0.195 0.166 0.133 0.128(8) H
H21 -0.006(14) 0.513(12) 0.149(3) 0.128(8) H
H31 -0.396(15) 0.620(11) 0.131(3) 0.128(8) H
H32 -0.479 0.415 0.153 0.128(8) H
H41 -0.199(18) 0.700(13) 0.190(3) 0.128(8) H
H42 -0.477(17) 0.690(14) 0.194(3) 0.128(8) H
H51 -0.339 0.518(12) 0.253(3) 0.128(8) H
H52 -0.498 0.380(14) 0.222(3) 0.127(8) H
H61 -0.162 0.260 0.259 0.128(8) H
H62 -0.021 0.409 0.225 0.128(8) H
H71 -0.011 0.120 0.209 0.128(8) H
H72 -0.297 0.154 0.201 0.128(8) H
H2 -0.208 -0.132 0.096 0.128(8) H
H3 -0.353 -0.152 0.022(3) 0.128(8) H
H5 0.235 0.098(13) -0.017(3) 0.128(8) H
H6 0.380 0.131 0.051 0.128(8) H
HO1 -0.338 -0.027 -0.044 0.139(20) H
HO2 -0.121 -0.175 -0.059 0.139(20) H
HO3 -0.102(17) 0.035(12) -0.065(3) 0.139(20) H

loop_
_geom_angle_atom_site_label_1
_geom_angle_atom_site_label_2
_geom_angle_atom_site_label_3
_geom_angle
_geom_angle_publ_flag
O1 S O2 109.7(3) no
O2 S O3 119.0(4) no
O3 S O1 104.6(4) no
C61 S O1 105.0(3) no
C61 S O2 108.6(3) no
C61 S O3 109.0(3) no
S O1 C1 119.7(5) no
S C61 C62 119.6(6) no
S C61 C66 119.9(5) no
C62 C61 C66 120.5(7) no
C61 C62 C63 119.1(7) no
C62 C63 C64 122.0(7) no
C63 C64 C65 117.3(7) no
C64 C65 C66 122.1(7) no
C65 C66 C61 118.9(7) no
C0 C64 C63 119.8(7) no
C0 C64 C65 122.8(8) no
O1 C1 C2 105.5(6) no
F C2 C1 105.2(5) no
F C2 C3 107.8(5) no
C1 C2 C3 114.1(7) no
C2 C3 C4 114.9(7) no
C3 C4 C5 116.7(9) no
C4 C5 C6 117.3(9) no
O1 C1 C7 110.1(7) no
C5 C6 C7 125.0(11) no
C6 C7 C1 130.7(9) no
C7 C1 C2 116.6(7) no
H11 C1 O1 105.0(10) no
H11 C1 C2 103.0(10) no
H11 C1 C7 116.0(10) no
H21 C2 C1 105(5) no
H21 C2 C3 112(5) no
H21 C2 F 113(5) no
H31 C3 H32 110(5) no
H31 C3 C2 105(5) no
H32 C3 C2 107.0(10) no
H31 C3 C4 111(5) no
H32 C3 C4 108.0(10) no
H42 C4 H41 101(6) no
H41 C4 C3 97(4) no
H42 C4 C3 103(6) no
H41 C4 C5 118(4) no
H42 C4 C5 119(6) no
H51 C5 H52 122(6) no
H51 C5 C4 115(7) no
H52 C5 C4 98(5) no
H51 C5 C6 106(5) no
H52 C5 C6 98(4) no
H61 C6 H62 109.0(10) no
H61 C6 C5 110.0(10) no
H62 C6 C5 102.0(10) no
H61 C6 C7 111.0(10) no
H62 C6 C7 98.0(10) no
H71 C7 H72 112.0(10) no
H71 C7 C1 105.0(10) no
H72 C7 C1 105.0(10) no
H71 C7 C6 107.0(10) no
H72 C7 C6 97.0(10) no
H2 C62 C61 121.0(10) no
H2 C62 C63 120.0(10) no
H3 C63 C62 125(4) no
H3 C63 C64 114(4) no
H5 C65 C64 121(4) no
H5 C65 C66 116(4) no
H6 C66 C61 120.0(10) no
H6 C66 C65 121.0(10) no
HO1 C0 C64 108.0(10) no
HO2 C0 C64 111.0(10) no
HO3 C0 C64 115(7) no
HO1 C0 HO2 109.0(10) no
HO2 C0 HO3 102(6) no
HO3 C0 HO1 111(7) no

loop_
_geom_bond_atom_site_label_1
_geom_bond_atom_site_label_2
_geom_bond_distance
_geom_bond_publ_flag
S O1 1.558(5) no
S O2 1.428(6) no
S O3 1.419(4) no
S C61 1.758(7) no
F C2 1.399(7) no
C61 C62 1.381(9) no
C62 C63 1.369(12) no
C63 C64 1.383(13) no
C64 C65 1.385(11) no
C65 C66 1.370(12) no
C66 C61 1.382(9) no
C0 C64 1.507(14) no
C1 O1 1.479(9) no
C1 C2 1.506(10) no
C2 C3 1.521(12) no
C3 C4 1.499(14) no
C4 C5 1.492(16) no
C5 C6 1.487(17) no
C6 C7 1.298(15) no
C7 C1 1.494(12) no
C1 H11 1.080(10) no
C2 H21 1.02(8) no
C3 H31 1.04(8) no
C3 H32 1.070(10) no
C4 H41 1.20(11) no
C4 H42 0.98(11) no
C5 H51 0.80(9) no
C5 H52 1.17(6) no
C6 H61 1.070(10) no
C6 H62 1.09(2) no
C7 H71 1.090(10) no
C7 H72 1.04(2) no
C0 HO1 1.070(10) no
C0 HO2 1.090(10) no
C0 HO3 0.900(10) no
C62 H2 1.090(10) no
C63 H3 1.13(2) no
C65 H5 1.00(7) no
C66 H6 1.090(10) no
